data_4087568
loop_
_publ_author_name
'L\'opez-de-Luzuriaga, Jos\'e M.'
'Monge, Miguel'
'Olmos, M. Elena'
'Pascual, David'

_publ_section_title
;
 Study of the Nature of Closed-Shell HgII&#x00B7;&#x00B7;&#x00B7;MI (M =
 Cu, Ag, Au) Interactions
;
_journal_issue 12
_journal_name_full Organometallics
_journal_page_first 3029
_journal_paper_doi 10.1021/acs.organomet.5b00334
_journal_volume 34
_journal_year 2015
_chemical_compound_source 'synthesis as described'
_chemical_formula_moiety 'C42 H36 Ag F3 Hg O3 P2'
_chemical_formula_sum 'C42 H36 Ag F3 Hg O3 P2'
_chemical_formula_weight 1016.11
_chemical_name_common dpg11
_space_group_IT_number 14
_space_group_name_Hall '-P 2yn'
_space_group_name_H-M_alt 'P 1 21/n 1'
_symmetry_cell_setting monoclinic
_symmetry_Int_Tables_number 14
_symmetry_space_group_name_Hall '-P 2yn'
_symmetry_space_group_name_H-M 'P 1 21/n 1'
_atom_sites_solution_hydrogens geom
_atom_sites_solution_primary Patterson
_atom_sites_solution_secondary difmap
_audit_conform_dict_location ftp://ftp.iucr.org/pub/cif_core.dic
_audit_conform_dict_name cif_core.dic
_audit_conform_dict_version 2.4
_audit_creation_date 2015-03-13T11:49:59-00:00
_audit_creation_method 'WinGX routine CIF_UPDATE'
_cell_angle_alpha 90
_cell_angle_beta 93.281(2)
_cell_angle_gamma 90
_cell_formula_units_Z 4
_cell_length_a 11.6655(4)
_cell_length_b 13.8220(5)
_cell_length_c 22.7934(6)
_cell_measurement_reflns_used 3587
_cell_measurement_temperature 193(2)
_cell_measurement_theta_max 0
_cell_measurement_theta_min 0
_cell_measurement_wavelength 0.71073
_cell_volume 3669.2(2)
_computing_cell_refinement 'HKL Scalepack (Otwinowski & Minor 1997)'
_computing_data_collection 'Collect (Bruker AXS BV, 1997-2004)'
_computing_data_reduction 'HKL Denzo and Scalepack (Otwinowski & Minor 1997)'
_computing_molecular_graphics 'Ortep-3 for Windows (Farrugia, 1997)'
_computing_publication_material 'WinGX publication routines (Farrugia, 1999)'
_computing_structure_refinement 'SHELXL-97 (Sheldrick, 2008)'
_diffrn_ambient_temperature 193(2)
_diffrn_detector 'CCD plate'
_diffrn_detector_area_resol_mean 9
_diffrn_measured_fraction_theta_full 0.995
_diffrn_measured_fraction_theta_max 0.995
_diffrn_measurement_device '95mm CCD camera on \k-goniostat'
_diffrn_measurement_device_type KappaCCD
_diffrn_measurement_method 'CCD rotation images, thick slices'
_diffrn_orient_matrix_type 'by Bruker AXS Collect from scalepack cell'
_diffrn_orient_matrix_UB_11 -0.74213E-1
_diffrn_orient_matrix_UB_12 -0.312737E-1
_diffrn_orient_matrix_UB_13 -0.134543E-1
_diffrn_orient_matrix_UB_21 0.24561E-1
_diffrn_orient_matrix_UB_22 -0.60987E-1
_diffrn_orient_matrix_UB_23 0.207087E-1
_diffrn_orient_matrix_UB_31 -0.355211E-1
_diffrn_orient_matrix_UB_32 0.231698E-1
_diffrn_orient_matrix_UB_33 0.363489E-1
_diffrn_radiation_monochromator graphite
_diffrn_radiation_probe x-ray
_diffrn_radiation_type MoK\a
_diffrn_radiation_wavelength 0.71073
_diffrn_reflns_av_R_equivalents 0.0885
_diffrn_reflns_av_unetI/netI 0.0538
_diffrn_reflns_limit_h_max 15
_diffrn_reflns_limit_h_min -15
_diffrn_reflns_limit_k_max 17
_diffrn_reflns_limit_k_min -17
_diffrn_reflns_limit_l_max 29
_diffrn_reflns_limit_l_min -29
_diffrn_reflns_number 52725
_diffrn_reflns_theta_full 27.49
_diffrn_reflns_theta_max 27.49
_diffrn_reflns_theta_min 3.43
_diffrn_source 'Enraf Nonius FR590'
_exptl_absorpt_coefficient_mu 4.855
_exptl_absorpt_correction_T_max 0.3865
_exptl_absorpt_correction_T_min 0.287
_exptl_absorpt_correction_type multi-scan
_exptl_absorpt_process_details
;
        [c.f. r.h. blessing, acta cryst. (1995), a51, 33-38]
;
_exptl_crystal_colour colourless
_exptl_crystal_density_diffrn 1.839
_exptl_crystal_density_method 'not measured'
_exptl_crystal_description needle
_exptl_crystal_F_000 1984
_exptl_crystal_size_max 0.6
_exptl_crystal_size_mid 0.1
_exptl_crystal_size_min 0.1
_refine_diff_density_max 2.224
_refine_diff_density_min -2.764
_refine_diff_density_rms 0.238
_refine_ls_extinction_method none
_refine_ls_goodness_of_fit_ref 1.055
_refine_ls_hydrogen_treatment riding
_refine_ls_matrix_type full
_refine_ls_number_parameters 451
_refine_ls_number_reflns 8387
_refine_ls_number_restraints 97
_refine_ls_restrained_S_all 1.051
_refine_ls_R_factor_all 0.0701
_refine_ls_R_factor_gt 0.0482
_refine_ls_shift/su_max 0.001
_refine_ls_shift/su_mean 0
_refine_ls_structure_factor_coef Fsqd
_refine_ls_weighting_details 'calc w=1/[\s^2^(Fo^2^)+(0.0821P)^2^+2.2835P] where P=(Fo^2^+2Fc^2^)/3'
_refine_ls_weighting_scheme calc
_refine_ls_wR_factor_gt 0.1173
_refine_ls_wR_factor_ref 0.1317
_reflns_number_gt 6585
_reflns_number_total 8387
_reflns_threshold_expression >2\s(I)
_cod_data_source_file om5b00334_si_004.cif
_cod_data_source_block dpg11
_cod_depositor_comments
;
The following automatic conversions were performed:

data item '_symmetry_cell_setting' value 'Monoclinic' was changed to
'monoclinic' in accordance with the
/home/saulius/struct/COD-crude-data/automatic-downloads/DataCite-retrospective/ACS/depositions/lib/dictionaries/cif_core.dic
dictionary named 'cif_core.dic' version 2.4.2 last updated on
2011-04-26.

Automatic conversion script
Id: cif_fix_values 6909 2019-04-08 15:41:33Z antanas 
;
_cod_original_sg_symbol_H-M P21/n
_cod_database_code 4087568

loop_
_symmetry_equiv_pos_as_xyz
'x, y, z'
'-x+1/2, y+1/2, -z+1/2'
'-x, -y, -z'
'x-1/2, -y-1/2, z-1/2'

loop_
_atom_site_label
_atom_site_type_symbol
_atom_site_fract_x
_atom_site_fract_y
_atom_site_fract_z
_atom_site_U_iso_or_equiv
_atom_site_adp_type
_atom_site_occupancy
_atom_site_symmetry_multiplicity
_atom_site_calc_flag
_atom_site_refinement_flags
Hg Hg 0.960086(19) 0.366989(16) 0.523390(10) 0.01679(9) Uani 1 1 d .
Ag Ag 1.12837(4) 0.28717(3) 0.617701(19) 0.01869(12) Uani 1 1 d .
P1 P 0.95701(14) 0.29609(11) 0.67276(7) 0.0172(3) Uani 1 1 d .
P2 P 1.19907(14) 0.20892(11) 0.53126(7) 0.0172(3) Uani 1 1 d .
C1 C 0.8497(5) 0.4149(4) 0.5867(3) 0.0175(12) Uani 1 1 d U
C2 C 0.8514(5) 0.3854(4) 0.6456(3) 0.0186(13) Uani 1 1 d U
C3 C 0.7746(6) 0.4233(4) 0.6838(3) 0.0221(13) Uani 1 1 d U
H3 H 0.7793 0.4045 0.723 0.027 Uiso 1 1 calc R
C4 C 0.6911(6) 0.4889(5) 0.6643(3) 0.0240(14) Uani 1 1 d U
H4 H 0.6389 0.5129 0.6901 0.029 Uiso 1 1 calc R
C5 C 0.6860(5) 0.5184(5) 0.6058(3) 0.0224(13) Uani 1 1 d U
H5 H 0.631 0.5631 0.5923 0.027 Uiso 1 1 calc R
C6 C 0.7633(5) 0.4809(5) 0.5676(3) 0.0218(13) Uani 1 1 d U
H6 H 0.758 0.4999 0.5284 0.026 Uiso 1 1 calc R
C11 C 1.0565(5) 0.3192(5) 0.4530(3) 0.0181(12) Uani 1 1 d U
C12 C 1.1490(5) 0.2553(4) 0.4593(3) 0.0167(12) Uani 1 1 d U
C13 C 1.2097(5) 0.2297(5) 0.4102(3) 0.0211(13) Uani 1 1 d U
H13 H 1.2729 0.1888 0.4147 0.025 Uiso 1 1 calc R
C14 C 1.1759(5) 0.2652(5) 0.3551(3) 0.0212(13) Uani 1 1 d U
H14 H 1.2144 0.2465 0.3223 0.025 Uiso 1 1 calc R
C15 C 1.0849(5) 0.3283(5) 0.3491(3) 0.0216(13) Uani 1 1 d U
H15 H 1.0637 0.3539 0.3123 0.026 Uiso 1 1 calc R
C16 C 1.0248(6) 0.3541(5) 0.3969(3) 0.0209(13) Uani 1 1 d U
H16 H 0.9622 0.3955 0.3918 0.025 Uiso 1 1 calc R
C21 C 0.9856(5) 0.3289(5) 0.7499(3) 0.0186(12) Uani 1 1 d U
C22 C 0.9633(5) 0.2678(5) 0.7965(3) 0.0222(13) Uani 1 1 d U
H22 H 0.929 0.2079 0.7892 0.027 Uiso 1 1 calc R
C23 C 0.9928(6) 0.2968(5) 0.8543(3) 0.0273(15) Uani 1 1 d U
H23 H 0.9786 0.2562 0.8856 0.033 Uiso 1 1 calc R
C24 C 1.0432(6) 0.3863(5) 0.8646(3) 0.0258(15) Uani 1 1 d U
H24 H 1.0627 0.4054 0.9029 0.031 Uiso 1 1 calc R
C25 C 1.0647(6) 0.4471(5) 0.8191(3) 0.0279(15) Uani 1 1 d U
H25 H 1.0977 0.5074 0.8266 0.034 Uiso 1 1 calc R
C26 C 1.0369(6) 0.4178(5) 0.7614(3) 0.0242(14) Uani 1 1 d U
H26 H 1.053 0.4584 0.7304 0.029 Uiso 1 1 calc R
C31 C 0.8768(5) 0.1828(5) 0.6747(3) 0.0200(13) Uani 1 1 d U
C32 C 0.9388(6) 0.0964(5) 0.6776(3) 0.0270(14) Uani 1 1 d U
H32 H 1.0186 0.0978 0.6802 0.032 Uiso 1 1 calc R
C33 C 0.8818(6) 0.0085(5) 0.6767(3) 0.0287(15) Uani 1 1 d U
H33 H 0.9237 -0.0487 0.6792 0.034 Uiso 1 1 calc R
C34 C 0.7645(6) 0.0050(5) 0.6722(3) 0.0279(15) Uani 1 1 d U
H34 H 0.7271 -0.0544 0.6716 0.033 Uiso 1 1 calc R
C35 C 0.7015(7) 0.0898(5) 0.6684(3) 0.0327(16) Uani 1 1 d U
H35 H 0.6217 0.0876 0.665 0.039 Uiso 1 1 calc R
C36 C 0.7582(6) 0.1784(5) 0.6698(3) 0.0275(15) Uani 1 1 d U
H36 H 0.7158 0.2354 0.6674 0.033 Uiso 1 1 calc R
C41 C 1.1726(5) 0.0789(4) 0.5311(3) 0.0184(12) Uani 1 1 d U
C42 C 1.1809(6) 0.0329(5) 0.5853(3) 0.0265(15) Uani 1 1 d U
H42 H 1.1941 0.0692 0.6194 0.032 Uiso 1 1 calc R
C43 C 1.1695(6) -0.0669(5) 0.5891(3) 0.0301(16) Uani 1 1 d U
H43 H 1.1775 -0.0973 0.6255 0.036 Uiso 1 1 calc R
C44 C 1.1464(6) -0.1207(5) 0.5391(3) 0.0299(16) Uani 1 1 d U
H44 H 1.1384 -0.1875 0.5416 0.036 Uiso 1 1 calc R
C45 C 1.1352(6) -0.0753(5) 0.4855(3) 0.0288(15) Uani 1 1 d U
H45 H 1.1198 -0.1119 0.4517 0.035 Uiso 1 1 calc R
C46 C 1.1466(6) 0.0240(5) 0.4809(3) 0.0245(14) Uani 1 1 d U
H46 H 1.137 0.0539 0.4444 0.029 Uiso 1 1 calc R
C51 C 1.3550(5) 0.2160(4) 0.5292(3) 0.0188(12) Uani 1 1 d U
C52 C 1.4269(6) 0.1357(5) 0.5312(3) 0.0222(14) Uani 1 1 d U
H52 H 1.3955 0.0739 0.5314 0.027 Uiso 1 1 calc R
C53 C 1.5465(6) 0.1473(5) 0.5328(3) 0.0309(16) Uani 1 1 d U
H53 H 1.5947 0.0936 0.5345 0.037 Uiso 1 1 calc R
C54 C 1.5917(6) 0.2397(6) 0.5319(3) 0.0344(17) Uani 1 1 d U
H54 H 1.671 0.2479 0.5337 0.041 Uiso 1 1 calc R
C55 C 1.5220(6) 0.3191(5) 0.5285(3) 0.0306(15) Uani 1 1 d U
H55 H 1.5539 0.3805 0.5264 0.037 Uiso 1 1 calc R
C56 C 1.4041(6) 0.3084(5) 0.5282(3) 0.0254(14) Uani 1 1 d U
H56 H 1.3572 0.3629 0.5272 0.03 Uiso 1 1 calc R
O1 O 1.2375(4) 0.4234(4) 0.6503(2) 0.0329(12) Uani 1 1 d U
O2 O 1.1661(4) 0.4836(3) 0.56450(19) 0.0289(11) Uani 1 1 d U
C7 C 1.2323(5) 0.4826(5) 0.6093(3) 0.0205(13) Uani 1 1 d U
C8 C 1.3225(6) 0.5631(5) 0.6125(3) 0.0331(16) Uani 1 1 d U
F1 F 1.4036(4) 0.5451(4) 0.5754(2) 0.0514(12) Uani 1 1 d U
F2 F 1.3767(4) 0.5724(4) 0.6650(2) 0.0569(14) Uani 1 1 d U
F3 F 1.2791(5) 0.6494(3) 0.5975(3) 0.0693(18) Uani 1 1 d U
O3 O 1.3007(5) 0.1997(4) 0.6848(2) 0.0395(13) Uani 1 1 d U
C61 C 1.4092(9) 0.2438(8) 0.6883(4) 0.0640(14) Uani 1 1 d U
H61A H 1.4214 0.2811 0.6531 0.077 Uiso 1 1 calc R
H61B H 1.4697 0.1961 0.6937 0.077 Uiso 1 1 calc R
C62 C 1.4047(9) 0.3121(8) 0.7441(4) 0.0640(14) Uani 1 1 d U
H62A H 1.4776 0.3122 0.7669 0.077 Uiso 1 1 calc R
H62B H 1.3849 0.3779 0.7328 0.077 Uiso 1 1 calc R
C63 C 1.3130(9) 0.2669(7) 0.7775(4) 0.0640(14) Uani 1 1 d U
H63A H 1.249 0.3111 0.7805 0.077 Uiso 1 1 calc R
H63B H 1.3422 0.2495 0.8168 0.077 Uiso 1 1 calc R
C64 C 1.2761(9) 0.1782(8) 0.7432(4) 0.0640(14) Uani 1 1 d U
H64A H 1.3187 0.1218 0.7574 0.077 Uiso 1 1 calc R
H64B H 1.1947 0.1661 0.7462 0.077 Uiso 1 1 calc R

loop_
_atom_site_aniso_label
_atom_site_aniso_U_11
_atom_site_aniso_U_22
_atom_site_aniso_U_33
_atom_site_aniso_U_23
_atom_site_aniso_U_13
_atom_site_aniso_U_12
Hg 0.01841(14) 0.01559(13) 0.01616(14) 0.00016(9) -0.00078(9) 0.00011(9)
Ag 0.0199(2) 0.0190(2) 0.0169(2) -0.00055(18) -0.00071(18) 0.00023(18)
P1 0.0203(8) 0.0150(8) 0.0162(8) 0.0006(6) -0.0001(6) 0.0011(6)
P2 0.0185(8) 0.0154(8) 0.0173(8) 0.0013(6) -0.0013(6) 0.0001(6)
C1 0.021(3) 0.014(3) 0.018(3) -0.002(2) 0.003(2) -0.003(2)
C2 0.018(3) 0.017(3) 0.020(3) 0.001(2) -0.006(2) -0.003(2)
C3 0.028(3) 0.020(3) 0.019(3) -0.001(2) 0.001(3) 0.004(3)
C4 0.027(3) 0.019(3) 0.027(3) 0.001(3) 0.004(3) 0.002(3)
C5 0.022(3) 0.016(3) 0.029(3) 0.003(3) 0.000(3) 0.000(2)
C6 0.026(3) 0.020(3) 0.019(3) 0.002(2) -0.009(3) 0.000(3)
C11 0.022(3) 0.019(3) 0.013(3) -0.004(2) 0.001(2) -0.011(2)
C12 0.021(3) 0.013(3) 0.017(3) 0.000(2) 0.002(2) -0.001(2)
C13 0.023(3) 0.018(3) 0.022(3) 0.000(2) -0.001(2) -0.005(2)
C14 0.022(3) 0.024(3) 0.018(3) -0.003(3) 0.000(2) -0.004(3)
C15 0.026(3) 0.022(3) 0.017(3) 0.001(3) -0.004(3) -0.003(3)
C16 0.020(3) 0.027(3) 0.015(3) 0.002(2) -0.004(2) 0.001(2)
C21 0.019(3) 0.016(3) 0.021(3) -0.002(2) 0.003(2) 0.006(2)
C22 0.025(3) 0.019(3) 0.023(3) 0.000(2) 0.002(3) -0.001(3)
C23 0.031(4) 0.034(4) 0.017(3) 0.000(3) 0.003(3) 0.004(3)
C24 0.028(4) 0.032(4) 0.016(3) -0.007(3) -0.007(3) 0.008(3)
C25 0.029(4) 0.028(4) 0.026(3) -0.002(3) -0.005(3) 0.000(3)
C26 0.030(4) 0.021(3) 0.021(3) 0.002(3) 0.001(3) 0.001(3)
C31 0.027(3) 0.019(3) 0.014(3) 0.001(2) -0.002(3) -0.003(3)
C32 0.032(4) 0.020(3) 0.029(4) 0.002(3) 0.001(3) 0.002(3)
C33 0.036(4) 0.018(3) 0.032(4) 0.005(3) -0.001(3) 0.001(3)
C34 0.048(4) 0.016(3) 0.020(3) 0.002(3) 0.006(3) -0.010(3)
C35 0.034(4) 0.027(4) 0.037(4) 0.004(3) -0.001(3) -0.006(3)
C36 0.029(3) 0.020(3) 0.033(4) 0.003(3) -0.003(3) -0.005(3)
C41 0.018(3) 0.016(3) 0.022(3) -0.001(2) -0.001(2) -0.001(2)
C42 0.034(4) 0.024(3) 0.020(3) 0.002(3) -0.005(3) -0.005(3)
C43 0.029(4) 0.024(3) 0.037(4) 0.012(3) -0.008(3) -0.006(3)
C44 0.026(4) 0.021(3) 0.043(4) 0.004(3) -0.001(3) -0.002(3)
C45 0.030(4) 0.021(3) 0.035(4) -0.004(3) -0.005(3) 0.002(3)
C46 0.030(4) 0.020(3) 0.023(3) 0.001(3) 0.001(3) -0.003(3)
C51 0.022(3) 0.020(3) 0.014(3) -0.001(2) -0.001(2) 0.002(2)
C52 0.018(3) 0.021(3) 0.027(3) -0.002(3) -0.005(3) -0.001(2)
C53 0.026(3) 0.033(4) 0.034(4) -0.005(3) -0.001(3) 0.005(3)
C54 0.017(3) 0.049(4) 0.036(4) -0.004(4) -0.006(3) -0.005(3)
C55 0.029(4) 0.028(3) 0.034(4) -0.002(3) -0.003(3) -0.013(3)
C56 0.029(3) 0.020(3) 0.026(3) -0.001(3) -0.001(3) -0.001(3)
O1 0.040(3) 0.028(3) 0.029(3) 0.006(2) -0.007(2) -0.009(2)
O2 0.032(3) 0.029(3) 0.025(2) 0.004(2) -0.003(2) -0.002(2)
C7 0.019(3) 0.018(3) 0.024(3) -0.003(2) 0.001(2) 0.003(2)
C8 0.029(4) 0.028(4) 0.043(4) -0.002(3) 0.001(3) -0.001(3)
F1 0.035(3) 0.059(3) 0.061(3) 0.003(3) 0.011(2) -0.014(2)
F2 0.062(3) 0.051(3) 0.056(3) -0.012(2) -0.010(3) -0.030(3)
F3 0.048(3) 0.017(2) 0.143(6) 0.016(3) -0.003(3) -0.006(2)
O3 0.049(3) 0.037(3) 0.031(3) 0.000(2) -0.013(2) 0.000(3)
C61 0.067(3) 0.065(3) 0.057(3) -0.005(2) -0.027(3) 0.015(3)
C62 0.067(3) 0.065(3) 0.057(3) -0.005(2) -0.027(3) 0.015(3)
C63 0.067(3) 0.065(3) 0.057(3) -0.005(2) -0.027(3) 0.015(3)
C64 0.067(3) 0.065(3) 0.057(3) -0.005(2) -0.027(3) 0.015(3)

loop_
_atom_type_symbol
_atom_type_description
_atom_type_scat_dispersion_real
_atom_type_scat_dispersion_imag
_atom_type_scat_source
C C 0.0033 0.0016 'International Tables Vol C Tables 4.2.6.8 and 6.1.1.4'
H H 0 0 'International Tables Vol C Tables 4.2.6.8 and 6.1.1.4'
Ag Ag -0.8971 1.1015 'International Tables Vol C Tables 4.2.6.8 and 6.1.1.4'
F F 0.0171 0.0103 'International Tables Vol C Tables 4.2.6.8 and 6.1.1.4'
Hg Hg -2.3894 9.2266 'International Tables Vol C Tables 4.2.6.8 and 6.1.1.4'
O O 0.0106 0.006 'International Tables Vol C Tables 4.2.6.8 and 6.1.1.4'
P P 0.1023 0.0942 'International Tables Vol C Tables 4.2.6.8 and 6.1.1.4'

loop_
_geom_angle_atom_site_label_1
_geom_angle_atom_site_label_2
_geom_angle_atom_site_label_3
_geom_angle
C1 Hg C11 174.0(2)
C1 Hg Ag 91.43(16)
C11 Hg Ag 94.20(17)
O1 Ag P1 103.99(14)
O1 Ag P2 113.98(14)
P1 Ag P2 140.35(6)
O1 Ag Hg 104.33(12)
P1 Ag Hg 80.15(4)
P2 Ag Hg 79.83(4)
C31 P1 C2 104.6(3)
C31 P1 C21 104.7(3)
C2 P1 C21 104.0(3)
C31 P1 Ag 114.1(2)
C2 P1 Ag 114.8(2)
C21 P1 Ag 113.6(2)
C41 P2 C51 102.8(3)
C41 P2 C12 107.4(3)
C51 P2 C12 103.1(3)
C41 P2 Ag 112.0(2)
C51 P2 Ag 112.4(2)
C12 P2 Ag 117.7(2)
C2 C1 C6 117.0(6)
C2 C1 Hg 126.3(5)
C6 C1 Hg 116.7(4)
C3 C2 C1 121.2(6)
C3 C2 P1 119.3(5)
C1 C2 P1 119.6(5)
C4 C3 C2 120.9(6)
C4 C3 H3 119.6
C2 C3 H3 119.6
C3 C4 C5 119.3(6)
C3 C4 H4 120.4
C5 C4 H4 120.4
C6 C5 C4 119.8(6)
C6 C5 H5 120.1
C4 C5 H5 120.1
C5 C6 C1 121.8(6)
C5 C6 H6 119.1
C1 C6 H6 119.1
C12 C11 C16 118.4(6)
C12 C11 Hg 124.1(4)
C16 C11 Hg 117.5(5)
C11 C12 C13 120.0(5)
C11 C12 P2 121.4(5)
C13 C12 P2 118.6(5)
C14 C13 C12 120.3(6)
C14 C13 H13 119.9
C12 C13 H13 119.9
C15 C14 C13 119.5(6)
C15 C14 H14 120.2
C13 C14 H14 120.2
C14 C15 C16 120.7(6)
C14 C15 H15 119.6
C16 C15 H15 119.6
C15 C16 C11 121.1(6)
C15 C16 H16 119.5
C11 C16 H16 119.5
C26 C21 C22 119.5(6)
C26 C21 P1 117.0(5)
C22 C21 P1 123.4(5)
C21 C22 C23 119.8(6)
C21 C22 H22 120.1
C23 C22 H22 120.1
C24 C23 C22 119.6(6)
C24 C23 H23 120.2
C22 C23 H23 120.2
C25 C24 C23 121.0(6)
C25 C24 H24 119.5
C23 C24 H24 119.5
C24 C25 C26 119.5(7)
C24 C25 H25 120.3
C26 C25 H25 120.3
C21 C26 C25 120.6(6)
C21 C26 H26 119.7
C25 C26 H26 119.7
C36 C31 C32 118.6(6)
C36 C31 P1 123.2(5)
C32 C31 P1 118.1(5)
C33 C32 C31 120.2(7)
C33 C32 H32 119.9
C31 C32 H32 119.9
C34 C33 C32 120.7(6)
C34 C33 H33 119.7
C32 C33 H33 119.7
C33 C34 C35 120.0(6)
C33 C34 H34 120
C35 C34 H34 120
C34 C35 C36 119.6(7)
C34 C35 H35 120.2
C36 C35 H35 120.2
C31 C36 C35 120.8(7)
C31 C36 H36 119.6
C35 C36 H36 119.6
C42 C41 C46 118.9(6)
C42 C41 P2 116.5(5)
C46 C41 P2 124.6(5)
C41 C42 C43 120.5(6)
C41 C42 H42 119.8
C43 C42 H42 119.8
C44 C43 C42 120.1(6)
C44 C43 H43 119.9
C42 C43 H43 119.9
C45 C44 C43 119.6(6)
C45 C44 H44 120.2
C43 C44 H44 120.2
C44 C45 C46 121.1(7)
C44 C45 H45 119.4
C46 C45 H45 119.4
C45 C46 C41 119.7(6)
C45 C46 H46 120.1
C41 C46 H46 120.1
C52 C51 C56 118.8(6)
C52 C51 P2 123.9(5)
C56 C51 P2 117.3(5)
C51 C52 C53 120.5(6)
C51 C52 H52 119.8
C53 C52 H52 119.8
C54 C53 C52 119.0(6)
C54 C53 H53 120.5
C52 C53 H53 120.5
C55 C54 C53 121.1(6)
C55 C54 H54 119.5
C53 C54 H54 119.5
C54 C55 C56 120.3(7)
C54 C55 H55 119.9
C56 C55 H55 119.9
C55 C56 C51 120.3(6)
C55 C56 H56 119.8
C51 C56 H56 119.8
C7 O1 Ag 106.6(4)
O1 C7 O2 128.7(6)
O1 C7 C8 116.1(6)
O2 C7 C8 115.1(6)
F1 C8 F2 105.7(6)
F1 C8 F3 106.2(7)
F2 C8 F3 107.4(6)
F1 C8 C7 110.3(6)
F2 C8 C7 113.8(6)
F3 C8 C7 112.9(6)
C61 O3 C64 105.7(7)
O3 C61 C62 103.5(9)
O3 C61 H61A 111.1
C62 C61 H61A 111.1
O3 C61 H61B 111.1
C62 C61 H61B 111.1
H61A C61 H61B 109
C63 C62 C61 102.6(9)
C63 C62 H62A 111.2
C61 C62 H62A 111.2
C63 C62 H62B 111.2
C61 C62 H62B 111.2
H62A C62 H62B 109.2
C62 C63 C64 105.7(9)
C62 C63 H63A 110.6
C64 C63 H63A 110.6
C62 C63 H63B 110.6
C64 C63 H63B 110.6
H63A C63 H63B 108.7
O3 C64 C63 104.5(9)
O3 C64 H64A 110.9
C63 C64 H64A 110.9
O3 C64 H64B 110.9
C63 C64 H64B 110.9
H64A C64 H64B 108.9

loop_
_geom_bond_atom_site_label_1
_geom_bond_atom_site_label_2
_geom_bond_distance
Hg C1 2.096(6)
Hg C11 2.117(6)
Hg Ag 3.0347(5)
Ag O1 2.368(5)
Ag P1 2.4235(17)
Ag P2 2.4326(17)
P1 C31 1.826(7)
P1 C2 1.828(6)
P1 C21 1.828(6)
P2 C41 1.824(6)
P2 C51 1.825(6)
P2 C12 1.825(6)
C1 C2 1.401(8)
C1 C6 1.410(8)
C2 C3 1.388(9)
C3 C4 1.385(9)
C3 H3 0.93
C4 C5 1.394(9)
C4 H4 0.93
C5 C6 1.388(9)
C5 H5 0.93
C6 H6 0.93
C11 C12 1.396(9)
C11 C16 1.396(8)
C12 C13 1.404(9)
C13 C14 1.385(9)
C13 H13 0.93
C14 C15 1.375(9)
C14 H14 0.93
C15 C16 1.376(9)
C15 H15 0.93
C16 H16 0.93
C21 C26 1.386(9)
C21 C22 1.392(9)
C22 C23 1.401(9)
C22 H22 0.93
C23 C24 1.383(10)
C23 H23 0.93
C24 C25 1.369(10)
C24 H24 0.93
C25 C26 1.396(9)
C25 H25 0.93
C26 H26 0.93
C31 C36 1.383(9)
C31 C32 1.396(9)
C32 C33 1.384(9)
C32 H32 0.93
C33 C34 1.368(10)
C33 H33 0.93
C34 C35 1.383(10)
C34 H34 0.93
C35 C36 1.393(10)
C35 H35 0.93
C36 H36 0.93
C41 C42 1.387(9)
C41 C46 1.393(9)
C42 C43 1.389(9)
C42 H42 0.93
C43 C44 1.374(10)
C43 H43 0.93
C44 C45 1.373(10)
C44 H44 0.93
C45 C46 1.382(9)
C45 H45 0.93
C46 H46 0.93
C51 C52 1.391(9)
C51 C56 1.401(9)
C52 C53 1.402(10)
C52 H52 0.93
C53 C54 1.383(10)
C53 H53 0.93
C54 C55 1.366(11)
C54 H54 0.93
C55 C56 1.382(10)
C55 H55 0.93
C56 H56 0.93
O1 C7 1.241(8)
O2 C7 1.245(7)
C7 C8 1.529(9)
C8 F1 1.328(9)
C8 F2 1.328(9)
C8 F3 1.333(9)
O3 C61 1.402(12)
O3 C64 1.411(12)
C61 C62 1.587(14)
C61 H61A 0.97
C61 H61B 0.97
C62 C63 1.485(15)
C62 H62A 0.97
C62 H62B 0.97
C63 C64 1.504(14)
C63 H63A 0.97
C63 H63B 0.97
C64 H64A 0.97
C64 H64B 0.97
